data_4337227
loop_
_publ_author_name
'Han, Jing'
'Nishihara, Sadafumi'
'Inoue, Katsuya'
'Kurmoo, Mohamedally'

_publ_section_title
;
 On the Nature of the Structural and Magnetic Phase Transitions in the
 Layered Perovskite-Like (CH3NH3)2[Fe(II)Cl4].
;
_journal_issue 4
_journal_name_full 'Inorganic chemistry'
_journal_page_first 2068
_journal_page_last 2075
_journal_paper_doi 10.1021/ic402535u
_journal_volume 53
_journal_year 2014
_chemical_formula_sum 'C H6 Cl2 Fe0.5 N'
_chemical_formula_weight 130.89
_chemical_name_systematic
; 
 ? 
;
_space_group_IT_number 56
_symmetry_space_group_name_Hall '-P 2ab 2ac'
_symmetry_space_group_name_H-M 'P c c n'
_atom_sites_solution_hydrogens geom
_atom_sites_solution_primary direct
_atom_sites_solution_secondary difmap
_audit_creation_method SHELXL-97
_cell_angle_alpha 90.00
_cell_angle_beta 90.00
_cell_angle_gamma 90.00
_cell_formula_units_Z 4
_cell_length_a 7.164(2)
_cell_length_b 7.164(2)
_cell_length_c 19.045(7)
_cell_measurement_temperature 130(2)
_cell_volume 977.4(5)
_computing_structure_refinement 'SHELXL-97 (Sheldrick, 1997)'
_computing_structure_solution 'SHELXS-97 (Sheldrick, 1990)'
_diffrn_ambient_temperature 130(2)
_diffrn_measured_fraction_theta_full 0.999
_diffrn_measured_fraction_theta_max 0.999
_diffrn_radiation_monochromator graphite
_diffrn_radiation_source 'fine-focus sealed tube'
_diffrn_radiation_type MoK\a
_diffrn_radiation_wavelength 0.71073
_diffrn_reflns_av_R_equivalents 0.0215
_diffrn_reflns_av_sigmaI/netI 0.0108
_diffrn_reflns_limit_h_max 8
_diffrn_reflns_limit_h_min -8
_diffrn_reflns_limit_k_max 8
_diffrn_reflns_limit_k_min -8
_diffrn_reflns_limit_l_max 22
_diffrn_reflns_limit_l_min -22
_diffrn_reflns_number 8426
_diffrn_reflns_theta_full 25.28
_diffrn_reflns_theta_max 25.28
_diffrn_reflns_theta_min 2.14
_exptl_absorpt_coefficient_mu 2.567
_exptl_absorpt_correction_T_max 0.9505
_exptl_absorpt_correction_T_min 0.7834
_exptl_crystal_density_diffrn 1.779
_exptl_crystal_density_method 'not measured'
_exptl_crystal_F_000 528
_exptl_crystal_size_max 0.10
_exptl_crystal_size_mid 0.10
_exptl_crystal_size_min 0.02
_refine_diff_density_max 0.261
_refine_diff_density_min -0.171
_refine_diff_density_rms 0.037
_refine_ls_extinction_method none
_refine_ls_goodness_of_fit_ref 1.453
_refine_ls_hydrogen_treatment mixed
_refine_ls_matrix_type full
_refine_ls_number_parameters 46
_refine_ls_number_reflns 901
_refine_ls_number_restraints 0
_refine_ls_restrained_S_all 1.453
_refine_ls_R_factor_all 0.0241
_refine_ls_R_factor_gt 0.0226
_refine_ls_shift/su_max 0.000
_refine_ls_shift/su_mean 0.000
_refine_ls_structure_factor_coef Fsqd
_refine_ls_weighting_details 'calc w=1/[\s^2^(Fo^2^)+(0.0105P)^2^+0.3402P] where P=(Fo^2^+2Fc^2^)/3'
_refine_ls_weighting_scheme calc
_refine_ls_wR_factor_gt 0.0563
_refine_ls_wR_factor_ref 0.0582
_reflns_number_gt 876
_reflns_number_total 901
_reflns_threshold_expression >2sigma(I)
_cod_data_source_file D-130K-Pccn.cif
_cod_data_source_block D-130K-Pccn
_cod_original_sg_symbol_H-M '? P ccn'
_cod_original_formula_sum 'C H6 Cl2 Fe0.50 N'
_cod_database_code 4337227

loop_
_symmetry_equiv_pos_as_xyz
'x, y, z'
'-x+1/2, -y+1/2, z'
'x+1/2, -y, -z+1/2'
'-x, y+1/2, -z+1/2'
'-x, -y, -z'
'x-1/2, y-1/2, -z'
'-x-1/2, y, z-1/2'
'x, -y-1/2, z-1/2'

loop_
_atom_site_label
_atom_site_type_symbol
_atom_site_fract_x
_atom_site_fract_y
_atom_site_fract_z
_atom_site_U_iso_or_equiv
_atom_site_adp_type
_atom_site_occupancy
_atom_site_symmetry_multiplicity
_atom_site_calc_flag
_atom_site_refinement_flags
Cl1 Cl 0.47547(8) 0.02607(8) 0.37421(3) 0.01801(17) Uani 0.50 1 d P
Cl2 Cl 0.2500 -0.2500 0.49951(4) 0.0159(2) Uani 0.50 2 d SP
Cl3 Cl 0.7500 -0.2500 0.48467(4) 0.0149(2) Uani 0.50 2 d SP
Fe1 Fe 0.5000 0.0000 0.5000 0.01075(15) Uani 0.50 2 d SP
N1 N 0.0130(3) 0.0139(3) 0.38628(12) 0.0194(5) Uani 0.50 1 d P
H1 H 0.1340 -0.0132 0.3966 0.029 Uiso 0.50 1 calc PR
H1A H -0.0637 -0.0584 0.4130 0.029 Uiso 0.50 1 calc PR
H1B H -0.0096 0.1364 0.3955 0.029 Uiso 0.50 1 calc PR
C1 C -0.0221(4) -0.0236(4) 0.31175(15) 0.0311(7) Uani 0.50 1 d P
H1C H -0.1526 0.0051 0.3007 0.047 Uiso 0.50 1 calc PR
H1D H 0.0026 -0.1555 0.3018 0.047 Uiso 0.50 1 calc PR
H1E H 0.0601 0.0545 0.2830 0.047 Uiso 0.50 1 calc PR

loop_
_atom_site_aniso_label
_atom_site_aniso_U_11
_atom_site_aniso_U_22
_atom_site_aniso_U_33
_atom_site_aniso_U_23
_atom_site_aniso_U_13
_atom_site_aniso_U_12
Cl1 0.0202(3) 0.0194(3) 0.0144(3) -0.0004(2) 0.0005(2) 0.0011(2)
Cl2 0.0106(4) 0.0100(4) 0.0271(5) 0.000 0.000 -0.0034(3)
Cl3 0.0117(4) 0.0114(4) 0.0217(4) 0.000 0.000 0.0026(3)
Fe1 0.0093(2) 0.0090(2) 0.0140(3) 0.00004(17) -0.00004(17) -0.0008(2)
N1 0.0202(11) 0.0198(11) 0.0181(11) 0.0015(8) 0.0010(9) -0.0023(9)
C1 0.0363(17) 0.0363(17) 0.0207(15) -0.0048(12) -0.0042(12) -0.0007(14)

loop_
_atom_type_symbol
_atom_type_description
_atom_type_scat_dispersion_real
_atom_type_scat_dispersion_imag
_atom_type_scat_source
C C 0.0033 0.0016 'International Tables Vol C Tables 4.2.6.8 and 6.1.1.4'
H H 0.0000 0.0000 'International Tables Vol C Tables 4.2.6.8 and 6.1.1.4'
N N 0.0061 0.0033 'International Tables Vol C Tables 4.2.6.8 and 6.1.1.4'
Cl Cl 0.1484 0.1585 'International Tables Vol C Tables 4.2.6.8 and 6.1.1.4'
Fe Fe 0.3463 0.8444 'International Tables Vol C Tables 4.2.6.8 and 6.1.1.4'

loop_
_geom_angle_atom_site_label_1
_geom_angle_atom_site_label_2
_geom_angle_atom_site_label_3
_geom_angle
_geom_angle_site_symmetry_1
_geom_angle_site_symmetry_3
Fe1 Cl2 Fe1 179.58(4) 2_545 .
Fe1 Cl3 Fe1 166.85(4) . 2_645
Cl1 Fe1 Cl1 180.0 5_656 .
Cl1 Fe1 Cl2 90.02(2) 5_656 .
Cl1 Fe1 Cl2 89.98(2) . .
Cl1 Fe1 Cl2 89.98(2) 5_656 5_656
Cl1 Fe1 Cl2 90.02(2) . 5_656
Cl2 Fe1 Cl2 180.0 . 5_656
Cl1 Fe1 Cl3 89.53(2) 5_656 5_656
Cl1 Fe1 Cl3 90.47(2) . 5_656
Cl2 Fe1 Cl3 90.02(2) . 5_656
Cl2 Fe1 Cl3 89.98(2) 5_656 5_656
Cl1 Fe1 Cl3 90.47(2) 5_656 .
Cl1 Fe1 Cl3 89.53(2) . .
Cl2 Fe1 Cl3 89.98(2) . .
Cl2 Fe1 Cl3 90.02(2) 5_656 .
Cl3 Fe1 Cl3 180.0 5_656 .

loop_
_geom_bond_atom_site_label_1
_geom_bond_atom_site_label_2
_geom_bond_distance
_geom_bond_site_symmetry_2
Cl1 Fe1 2.4093(11) .
Cl2 Fe1 2.5329(5) 2_545
Cl2 Fe1 2.5329(5) .
Cl3 Fe1 2.5496(5) .
Cl3 Fe1 2.5496(5) 2_645
Fe1 Cl1 2.4093(11) 5_656
Fe1 Cl2 2.5329(5) 5_656
Fe1 Cl3 2.5496(5) 5_656
N1 C1 1.466(4) .

loop_
_geom_torsion_atom_site_label_1
_geom_torsion_atom_site_label_2
_geom_torsion_atom_site_label_3
_geom_torsion_atom_site_label_4
_geom_torsion
_geom_torsion_site_symmetry_1
_geom_torsion_site_symmetry_4
Fe1 Cl2 Fe1 Cl1 6.078(16) 2_545 5_656
Fe1 Cl2 Fe1 Cl1 -173.922(16) 2_545 .
Fe1 Cl2 Fe1 Cl2 168(3) 2_545 5_656
Fe1 Cl2 Fe1 Cl3 -83.45(2) 2_545 5_656
Fe1 Cl2 Fe1 Cl3 96.55(2) 2_545 .
Fe1 Cl3 Fe1 Cl1 -0.186(14) 2_645 5_656
Fe1 Cl3 Fe1 Cl1 179.813(14) 2_645 .
Fe1 Cl3 Fe1 Cl2 -90.209(18) 2_645 .
Fe1 Cl3 Fe1 Cl2 89.792(18) 2_645 5_656
Fe1 Cl3 Fe1 Cl3 43(7) 2_645 5_656
